data_4078101
loop_
_publ_author_name
'Holtrichter-R\"o\&smann, Thorsten'
'R\"osener, Christian'
'Hellmann, Johannes'
'Uhl, Werner'
'W\"urthwein, Ernst-Ulrich'
'Fr\"ohlich, Roland'
'Wibbeling, Birgit'

_publ_section_title
;
 Generation of Weakly Bound Al--N Lewis Pairs by Hydroalumination of
 Ynamines and the Activation of Small Molecules: Phenylethyne and
 Dicyclohexylcarbodiimide
;
_journal_issue 8
_journal_name_full Organometallics
_journal_page_first 3272
_journal_paper_doi 10.1021/om3001179
_journal_volume 31
_journal_year 2012
_chemical_absolute_configuration ad
_chemical_formula_sum 'C22 H46 Al N Si'
_chemical_formula_weight 379.67
_chemical_name_systematic
; 
 ? 
;
_space_group_IT_number 40
_symmetry_cell_setting orthorhombic
_symmetry_space_group_name_Hall 'A 2 -2a'
_symmetry_space_group_name_H-M 'A m a 2'
_atom_sites_solution_hydrogens geom
_atom_sites_solution_primary direct
_atom_sites_solution_secondary difmap
_audit_creation_method SHELXL-97
_cell_angle_alpha 90.00
_cell_angle_beta 90.00
_cell_angle_gamma 90.00
_cell_formula_units_Z 4
_cell_length_a 14.8891(5)
_cell_length_b 18.0127(5)
_cell_length_c 9.6036(3)
_cell_measurement_reflns_used 1174
_cell_measurement_temperature 223(2)
_cell_measurement_theta_max 28.28
_cell_measurement_theta_min 4.08
_cell_volume 2575.62(14)
_computing_cell_refinement 'Collect (Nonius B.V., 1998)'
_computing_data_collection 'CollecT (Nonius B.V., 1998)'
_computing_data_reduction 'Denzo-SMN (otwinowski & Minor, 1997)'
_computing_structure_refinement 'SHELXL-97 (Sheldrick, 1997)'
_computing_structure_solution 'SHELXS-97 (Sheldrick, 1990)'
_diffrn_ambient_temperature 223(2)
_diffrn_measured_fraction_theta_full 0.973
_diffrn_measured_fraction_theta_max 0.973
_diffrn_measurement_device_type 'Nonius KappaCCD APEXII'
_diffrn_measurement_method '\w and \f scans'
_diffrn_radiation_monochromator 'Montel mirror'
_diffrn_radiation_source 'rotating anode Nonius FR591'
_diffrn_radiation_type MoK\a
_diffrn_radiation_wavelength 0.71073
_diffrn_reflns_av_R_equivalents 0.023
_diffrn_reflns_av_sigmaI/netI 0.0295
_diffrn_reflns_limit_h_max 19
_diffrn_reflns_limit_h_min -19
_diffrn_reflns_limit_k_max 23
_diffrn_reflns_limit_k_min -23
_diffrn_reflns_limit_l_max 12
_diffrn_reflns_limit_l_min -12
_diffrn_reflns_number 4880
_diffrn_reflns_theta_full 28.32
_diffrn_reflns_theta_max 28.32
_diffrn_reflns_theta_min 4.23
_exptl_absorpt_coefficient_mu 0.131
_exptl_absorpt_correction_T_max 0.9669
_exptl_absorpt_correction_T_min 0.9424
_exptl_absorpt_correction_type multi-scan
_exptl_absorpt_process_details 'Denzo (Otwinowski, Borek, Majewski & Minor, 2003)'
_exptl_crystal_colour colourless
_exptl_crystal_density_diffrn 0.979
_exptl_crystal_density_method 'not measured'
_exptl_crystal_description block
_exptl_crystal_F_000 848
_exptl_crystal_size_max 0.46
_exptl_crystal_size_mid 0.32
_exptl_crystal_size_min 0.26
_refine_diff_density_max 0.224
_refine_diff_density_min -0.179
_refine_diff_density_rms 0.038
_refine_ls_abs_structure_details 'Flack H D (1983), Acta Cryst. A39, 876-881'
_refine_ls_abs_structure_Flack 0.4(2)
_refine_ls_extinction_method none
_refine_ls_goodness_of_fit_ref 1.068
_refine_ls_hydrogen_treatment constr
_refine_ls_matrix_type full
_refine_ls_number_parameters 130
_refine_ls_number_reflns 2896
_refine_ls_number_restraints 1
_refine_ls_restrained_S_all 1.068
_refine_ls_R_factor_all 0.0616
_refine_ls_R_factor_gt 0.0543
_refine_ls_shift/su_max 0.000
_refine_ls_shift/su_mean 0.000
_refine_ls_structure_factor_coef Fsqd
_refine_ls_weighting_details 'calc w=1/[\s^2^(Fo^2^)+(0.0510P)^2^+2.2475P] where P=(Fo^2^+2Fc^2^)/3'
_refine_ls_weighting_scheme calc
_refine_ls_wR_factor_gt 0.1285
_refine_ls_wR_factor_ref 0.1371
_reflns_number_gt 2653
_reflns_number_total 2896
_reflns_threshold_expression >2sigma(I)
_cod_data_source_file om3001179_si_003.cif
_cod_data_source_block wue6263
_cod_original_sg_symbol_H-M Ama2
_cod_database_code 4078101

loop_
_symmetry_equiv_pos_as_xyz
'x, y, z'
'-x, -y, z'
'-x+1/2, y, z'
'x+1/2, -y, z'
'x, y+1/2, z+1/2'
'-x, -y+1/2, z+1/2'
'-x+1/2, y+1/2, z+1/2'
'x+1/2, -y+1/2, z+1/2'

loop_
_atom_site_label
_atom_site_type_symbol
_atom_site_fract_x
_atom_site_fract_y
_atom_site_fract_z
_atom_site_U_iso_or_equiv
_atom_site_adp_type
_atom_site_occupancy
_atom_site_symmetry_multiplicity
_atom_site_calc_flag
_atom_site_refinement_flags
Si1 Si 0.2500 0.28632(6) -0.12509(10) 0.0558(3) Uani 1 2 d S
Al1 Al 0.2500 0.26857(5) 0.26058(10) 0.0423(2) Uani 1 2 d S
N1 N 0.2500 0.15337(14) 0.2247(3) 0.0397(6) Uani 1 2 d S
C11 C 0.2500 0.25007(19) 0.0561(4) 0.0428(7) Uani 1 2 d S
C12 C 0.2500 0.17769(19) 0.0774(4) 0.0477(8) Uani 1 2 d S
H12 H 0.2500 0.1436 0.0034 0.057 Uiso 1 2 calc SR
C13 C 0.16502(17) 0.11363(14) 0.2640(3) 0.0528(6) Uani 1 1 d .
H13 H 0.1154 0.1493 0.2493 0.063 Uiso 1 1 calc R
C131 C 0.1424(3) 0.04487(19) 0.1775(4) 0.0862(12) Uani 1 1 d .
H13A H 0.1475 0.0567 0.0792 0.129 Uiso 1 1 calc R
H13B H 0.0814 0.0292 0.1978 0.129 Uiso 1 1 calc R
H13C H 0.1838 0.0051 0.2005 0.129 Uiso 1 1 calc R
C14 C 0.1670(2) 0.09666(17) 0.4201(3) 0.0598(7) Uani 1 1 d .
H14A H 0.1646 0.1434 0.4721 0.072 Uiso 1 1 calc R
H14B H 0.1136 0.0677 0.4447 0.072 Uiso 1 1 calc R
C15 C 0.2500 0.0541(2) 0.4630(4) 0.0608(10) Uani 1 2 d S
H15A H 0.2500 0.0468 0.5641 0.073 Uiso 1 2 calc SR
H15B H 0.2500 0.0051 0.4184 0.073 Uiso 1 2 calc SR
C101 C 0.3516(3) 0.34438(18) -0.1587(4) 0.0768(10) Uani 1 1 d .
H10A H 0.3504 0.3877 -0.0988 0.115 Uiso 1 1 calc R
H10B H 0.3520 0.3600 -0.2553 0.115 Uiso 1 1 calc R
H10C H 0.4052 0.3155 -0.1394 0.115 Uiso 1 1 calc R
C102 C 0.2500 0.2078(2) -0.2535(5) 0.0744(13) Uani 1 2 d S
H10D H 0.2385 0.2270 -0.3461 0.112 Uiso 0.50 1 calc PR
H10E H 0.2035 0.1725 -0.2287 0.112 Uiso 0.50 1 calc PR
H10F H 0.3080 0.1833 -0.2520 0.112 Uiso 0.50 1 calc PR
C111 C 0.1411(2) 0.30021(19) 0.3637(4) 0.0724(9) Uani 1 1 d .
H11A H 0.1074 0.2550 0.3865 0.087 Uiso 1 1 calc R
H11B H 0.1615 0.3213 0.4523 0.087 Uiso 1 1 calc R
C112 C 0.07401(19) 0.35503(16) 0.3022(4) 0.0645(8) Uani 1 1 d .
C113 C 0.0253(3) 0.3139(4) 0.1824(5) 0.1082(15) Uani 1 1 d .
H11C H -0.0160 0.3477 0.1366 0.162 Uiso 1 1 calc R
H11D H -0.0078 0.2721 0.2199 0.162 Uiso 1 1 calc R
H11E H 0.0692 0.2962 0.1155 0.162 Uiso 1 1 calc R
C114 C 0.1199(3) 0.4211(2) 0.2397(7) 0.1119(18) Uani 1 1 d .
H11F H 0.1546 0.4463 0.3108 0.168 Uiso 1 1 calc R
H11G H 0.0752 0.4548 0.2023 0.168 Uiso 1 1 calc R
H11H H 0.1595 0.4049 0.1655 0.168 Uiso 1 1 calc R
C115 C 0.0033(3) 0.3776(2) 0.4096(6) 0.1039(15) Uani 1 1 d .
H11I H 0.0321 0.4042 0.4852 0.156 Uiso 1 1 calc R
H11J H -0.0258 0.3335 0.4459 0.156 Uiso 1 1 calc R
H11K H -0.0411 0.4093 0.3658 0.156 Uiso 1 1 calc R

loop_
_atom_site_aniso_label
_atom_site_aniso_U_11
_atom_site_aniso_U_22
_atom_site_aniso_U_33
_atom_site_aniso_U_23
_atom_site_aniso_U_13
_atom_site_aniso_U_12
Si1 0.0828(8) 0.0437(5) 0.0408(5) 0.0084(4) 0.000 0.000
Al1 0.0517(5) 0.0322(4) 0.0431(5) -0.0001(4) 0.000 0.000
N1 0.0487(14) 0.0289(11) 0.0414(14) 0.0036(10) 0.000 0.000
C11 0.0495(16) 0.0384(15) 0.0404(16) 0.0069(14) 0.000 0.000
C12 0.070(2) 0.0371(17) 0.0359(15) -0.0008(13) 0.000 0.000
C13 0.0513(12) 0.0434(12) 0.0638(16) 0.0131(14) -0.0070(14) -0.0086(9)
C131 0.116(3) 0.0559(18) 0.086(2) 0.0176(17) -0.038(2) -0.0374(19)
C14 0.0623(16) 0.0561(16) 0.0611(17) 0.0149(13) 0.0118(14) -0.0079(13)
C15 0.084(3) 0.048(2) 0.050(2) 0.0154(16) 0.000 0.000
C101 0.110(3) 0.0604(18) 0.0599(19) 0.0138(15) 0.0192(19) -0.0087(18)
C102 0.117(4) 0.062(2) 0.045(2) -0.001(2) 0.000 0.000
C111 0.089(2) 0.0674(18) 0.0610(18) 0.0061(15) 0.0160(17) 0.0302(17)
C112 0.0607(16) 0.0541(15) 0.079(2) 0.0114(14) 0.0115(14) 0.0149(12)
C113 0.071(2) 0.165(5) 0.089(3) 0.005(3) -0.003(2) 0.002(3)
C114 0.106(3) 0.0606(19) 0.169(5) 0.025(3) 0.046(3) 0.0284(19)
C115 0.093(3) 0.090(3) 0.129(4) 0.004(3) 0.041(3) 0.040(2)

loop_
_atom_type_symbol
_atom_type_description
_atom_type_scat_dispersion_real
_atom_type_scat_dispersion_imag
_atom_type_scat_source
C C 0.0033 0.0016 'International Tables Vol C Tables 4.2.6.8 and 6.1.1.4'
H H 0.0000 0.0000 'International Tables Vol C Tables 4.2.6.8 and 6.1.1.4'
N N 0.0061 0.0033 'International Tables Vol C Tables 4.2.6.8 and 6.1.1.4'
Al Al 0.0645 0.0514 'International Tables Vol C Tables 4.2.6.8 and 6.1.1.4'
Si Si 0.0817 0.0704 'International Tables Vol C Tables 4.2.6.8 and 6.1.1.4'

loop_
_geom_angle_atom_site_label_1
_geom_angle_atom_site_label_2
_geom_angle_atom_site_label_3
_geom_angle
_geom_angle_site_symmetry_1
_geom_angle_site_symmetry_3
C11 Si1 C101 111.01(13) . .
C11 Si1 C101 111.01(13) . 3
C101 Si1 C101 108.2(2) . 3
C11 Si1 C102 110.52(19) . .
C101 Si1 C102 107.97(14) . .
C101 Si1 C102 107.97(14) 3 .
C111 Al1 C111 109.7(2) 3 .
C111 Al1 C11 122.70(12) 3 .
C111 Al1 C11 122.70(12) . .
C111 Al1 N1 111.42(12) 3 .
C111 Al1 N1 111.42(12) . .
C11 Al1 N1 70.94(12) . .
C111 Al1 C12 124.14(13) 3 .
C111 Al1 C12 124.14(13) . .
C11 Al1 C12 33.31(13) . .
N1 Al1 C12 37.63(11) . .
C12 N1 C13 112.41(17) . .
C12 N1 C13 112.41(17) . 3
C13 N1 C13 114.8(3) . 3
C12 N1 Al1 82.21(18) . .
C13 N1 Al1 115.40(14) . .
C13 N1 Al1 115.40(14) 3 .
C12 C11 Si1 119.5(3) . .
C12 C11 Al1 90.7(2) . .
Si1 C11 Al1 149.8(2) . .
C11 C12 N1 116.1(3) . .
C11 C12 Al1 56.0(2) . .
N1 C12 Al1 60.16(17) . .
C11 C12 H12 121.9 . .
N1 C12 H12 121.9 . .
Al1 C12 H12 177.9 . .
N1 C13 C131 115.8(3) . .
N1 C13 C14 109.0(2) . .
C131 C13 C14 112.0(2) . .
N1 C13 H13 106.5 . .
C131 C13 H13 106.5 . .
C14 C13 H13 106.5 . .
C13 C131 H13A 109.5 . .
C13 C131 H13B 109.5 . .
H13A C131 H13B 109.5 . .
C13 C131 H13C 109.5 . .
H13A C131 H13C 109.5 . .
H13B C131 H13C 109.5 . .
C15 C14 C13 112.6(3) . .
C15 C14 H14A 109.1 . .
C13 C14 H14A 109.1 . .
C15 C14 H14B 109.1 . .
C13 C14 H14B 109.1 . .
H14A C14 H14B 107.8 . .
C14 C15 C14 109.7(3) 3 .
C14 C15 H15A 109.7 3 .
C14 C15 H15A 109.7 . .
C14 C15 H15B 109.7 3 .
C14 C15 H15B 109.7 . .
H15A C15 H15B 108.2 . .
Si1 C101 H10A 109.5 . .
Si1 C101 H10B 109.5 . .
H10A C101 H10B 109.5 . .
Si1 C101 H10C 109.5 . .
H10A C101 H10C 109.5 . .
H10B C101 H10C 109.5 . .
Si1 C102 H10D 109.5 . .
Si1 C102 H10E 109.5 . .
H10D C102 H10E 109.5 . .
Si1 C102 H10F 109.5 . .
H10D C102 H10F 109.5 . .
H10E C102 H10F 109.5 . .
C112 C111 Al1 121.9(2) . .
C112 C111 H11A 106.9 . .
Al1 C111 H11A 106.9 . .
C112 C111 H11B 106.9 . .
Al1 C111 H11B 106.9 . .
H11A C111 H11B 106.7 . .
C114 C112 C111 111.8(3) . .
C114 C112 C115 111.9(3) . .
C111 C112 C115 111.2(3) . .
C114 C112 C113 107.2(4) . .
C111 C112 C113 106.6(3) . .
C115 C112 C113 107.8(3) . .
C112 C113 H11C 109.5 . .
C112 C113 H11D 109.5 . .
H11C C113 H11D 109.5 . .
C112 C113 H11E 109.5 . .
H11C C113 H11E 109.5 . .
H11D C113 H11E 109.5 . .
C112 C114 H11F 109.5 . .
C112 C114 H11G 109.5 . .
H11F C114 H11G 109.5 . .
C112 C114 H11H 109.5 . .
H11F C114 H11H 109.5 . .
H11G C114 H11H 109.5 . .
C112 C115 H11I 109.5 . .
C112 C115 H11J 109.5 . .
H11I C115 H11J 109.5 . .
C112 C115 H11K 109.5 . .
H11I C115 H11K 109.5 . .
H11J C115 H11K 109.5 . .

loop_
_geom_bond_atom_site_label_1
_geom_bond_atom_site_label_2
_geom_bond_distance
_geom_bond_site_symmetry_2
Si1 C11 1.858(4) .
Si1 C101 1.868(4) .
Si1 C101 1.868(4) 3
Si1 C102 1.876(5) .
Al1 C111 1.984(3) 3
Al1 C111 1.984(3) .
Al1 C11 1.992(4) .
Al1 N1 2.103(3) .
Al1 C12 2.403(4) .
N1 C12 1.481(5) .
N1 C13 1.502(3) .
N1 C13 1.502(3) 3
C11 C12 1.320(5) .
C12 H12 0.9400 .
C13 C131 1.529(4) .
C13 C14 1.530(4) .
C13 H13 0.9900 .
C131 H13A 0.9700 .
C131 H13B 0.9700 .
C131 H13C 0.9700 .
C14 C15 1.512(4) .
C14 H14A 0.9800 .
C14 H14B 0.9800 .
C15 C14 1.512(4) 3
C15 H15A 0.9800 .
C15 H15B 0.9800 .
C101 H10A 0.9700 .
C101 H10B 0.9700 .
C101 H10C 0.9700 .
C102 H10D 0.9700 .
C102 H10E 0.9700 .
C102 H10F 0.9700 .
C111 C112 1.524(4) .
C111 H11A 0.9800 .
C111 H11B 0.9800 .
C112 C114 1.497(5) .
C112 C115 1.528(5) .
C112 C113 1.548(6) .
C113 H11C 0.9700 .
C113 H11D 0.9700 .
C113 H11E 0.9700 .
C114 H11F 0.9700 .
C114 H11G 0.9700 .
C114 H11H 0.9700 .
C115 H11I 0.9700 .
C115 H11J 0.9700 .
C115 H11K 0.9700 .

loop_
_geom_torsion_atom_site_label_1
_geom_torsion_atom_site_label_2
_geom_torsion_atom_site_label_3
_geom_torsion_atom_site_label_4
_geom_torsion
_geom_torsion_site_symmetry_1
_geom_torsion_site_symmetry_4
C111 Al1 N1 C12 -118.59(13) 3 .
C111 Al1 N1 C12 118.59(13) . .
C11 Al1 N1 C12 0.0 . .
C111 Al1 N1 C13 130.2(2) 3 .
C111 Al1 N1 C13 7.4(2) . .
C11 Al1 N1 C13 -111.16(19) . .
C12 Al1 N1 C13 -111.16(19) . .
C111 Al1 N1 C13 -7.4(2) 3 3
C111 Al1 N1 C13 -130.2(2) . 3
C11 Al1 N1 C13 111.16(19) . 3
C12 Al1 N1 C13 111.16(19) . 3
C101 Si1 C11 C12 -119.78(13) . .
C101 Si1 C11 C12 119.78(13) 3 .
C102 Si1 C11 C12 0.0 . .
C101 Si1 C11 Al1 60.22(13) . .
C101 Si1 C11 Al1 -60.22(13) 3 .
C102 Si1 C11 Al1 180.0 . .
C111 Al1 C11 C12 103.73(15) 3 .
C111 Al1 C11 C12 -103.73(15) . .
N1 Al1 C11 C12 0.0 . .
C111 Al1 C11 Si1 -76.27(15) 3 .
C111 Al1 C11 Si1 76.27(15) . .
N1 Al1 C11 Si1 180.0 . .
C12 Al1 C11 Si1 180.0 . .
Si1 C11 C12 N1 180.0 . .
Al1 C11 C12 N1 0.0 . .
Si1 C11 C12 Al1 180.0 . .
C13 N1 C12 C11 114.33(18) . .
C13 N1 C12 C11 -114.33(18) 3 .
Al1 N1 C12 C11 0.0 . .
C13 N1 C12 Al1 114.33(18) . .
C13 N1 C12 Al1 -114.33(18) 3 .
C111 Al1 C12 C11 -99.03(14) 3 .
C111 Al1 C12 C11 99.03(14) . .
N1 Al1 C12 C11 180.0 . .
C111 Al1 C12 N1 80.97(14) 3 .
C111 Al1 C12 N1 -80.97(14) . .
C11 Al1 C12 N1 180.0 . .
C12 N1 C13 C131 57.6(3) . .
C13 N1 C13 C131 -72.5(4) 3 .
Al1 N1 C13 C131 149.6(2) . .
C12 N1 C13 C14 -175.0(2) . .
C13 N1 C13 C14 54.9(4) 3 .
Al1 N1 C13 C14 -83.1(2) . .
N1 C13 C14 C15 -54.8(3) . .
C131 C13 C14 C15 74.6(3) . .
C13 C14 C15 C14 56.4(4) . 3
C111 Al1 C111 C112 117.2(3) 3 .
C11 Al1 C111 C112 -38.5(4) . .
N1 Al1 C111 C112 -119.0(3) . .
C12 Al1 C111 C112 -78.6(3) . .
Al1 C111 C112 C114 -46.7(5) . .
Al1 C111 C112 C115 -172.6(3) . .
Al1 C111 C112 C113 70.2(4) . .
